data_1573868
loop_
_publ_author_name
'Gao, Shengxiang'
'Wu, Chunxiao'
'Zhang, Ming'
'Li, Feng'

_publ_section_title
;
 Stable luminescent diphenylamine biphenylmethyl radicals with
 &#x3b1;-type D<sub>0</sub> &#x2192; D<sub>1</sub> transition and
 antiferromagnetic properties.
;
_journal_issue 11
_journal_name_full 'Chemical science'
_journal_page_first 4668
_journal_page_last 4675
_journal_paper_doi 10.1039/d4sc08026b
_journal_volume 16
_journal_year 2025
_chemical_formula_sum 'C25 H10 Cl10 N'
_chemical_formula_weight 678.84
_space_group_crystal_system triclinic
_space_group_IT_number 2
_space_group_name_Hall '-P 1'
_space_group_name_H-M_alt 'P -1'
_atom_sites_solution_hydrogens geom
_audit_creation_method SHELXL-2018/3
_audit_update_record
;
2024-09-16 deposited with the CCDC.	2025-01-30 downloaded from the CCDC.
;
_cell_angle_alpha 97.232(7)
_cell_angle_beta 96.934(7)
_cell_angle_gamma 95.160(7)
_cell_formula_units_Z 2
_cell_length_a 8.3050(15)
_cell_length_b 8.8068(17)
_cell_length_c 19.111(4)
_cell_measurement_reflns_used 9851
_cell_measurement_temperature 291(2)
_cell_measurement_theta_max 27.335
_cell_measurement_theta_min 2.575
_cell_volume 1368.7(5)
_computing_structure_refinement 'SHELXL-2018/3 (Sheldrick, 2018)'
_diffrn_ambient_temperature 291(2)
_diffrn_measured_fraction_theta_full 0.998
_diffrn_measured_fraction_theta_max 0.994
_diffrn_measurement_device_type 'CCD area detector'
_diffrn_radiation_type MoK\a
_diffrn_radiation_wavelength 0.71073
_diffrn_reflns_av_R_equivalents 0.0349
_diffrn_reflns_av_unetI/netI 0.0227
_diffrn_reflns_Laue_measured_fraction_full 0.998
_diffrn_reflns_Laue_measured_fraction_max 0.994
_diffrn_reflns_limit_h_max 10
_diffrn_reflns_limit_h_min -10
_diffrn_reflns_limit_k_max 11
_diffrn_reflns_limit_k_min -11
_diffrn_reflns_limit_l_max 24
_diffrn_reflns_limit_l_min -24
_diffrn_reflns_number 44359
_diffrn_reflns_point_group_measured_fraction_full 0.998
_diffrn_reflns_point_group_measured_fraction_max 0.994
_diffrn_reflns_theta_full 25.242
_diffrn_reflns_theta_max 27.533
_diffrn_reflns_theta_min 2.345
_exptl_absorpt_coefficient_mu 1.037
_exptl_crystal_density_diffrn 1.647
_exptl_crystal_description block
_exptl_crystal_F_000 674
_exptl_crystal_preparation Luminescent
_exptl_crystal_recrystallization_method 'Re-crystallisation from solvent'
_refine_diff_density_max 0.577
_refine_diff_density_min -0.455
_refine_diff_density_rms 0.111
_refine_ls_extinction_method none
_refine_ls_goodness_of_fit_ref 1.137
_refine_ls_hydrogen_treatment constr
_refine_ls_matrix_type full
_refine_ls_number_parameters 325
_refine_ls_number_reflns 6268
_refine_ls_number_restraints 0
_refine_ls_restrained_S_all 1.137
_refine_ls_R_factor_all 0.0676
_refine_ls_R_factor_gt 0.0521
_refine_ls_shift/su_max 0.001
_refine_ls_shift/su_mean 0.000
_refine_ls_structure_factor_coef Fsqd
_refine_ls_weighting_details 'w=1/[\s^2^(Fo^2^)+(0.0460P)^2^+2.2003P] where P=(Fo^2^+2Fc^2^)/3'
_refine_ls_weighting_scheme calc
_refine_ls_wR_factor_gt 0.1316
_refine_ls_wR_factor_ref 0.1431
_reflns_Friedel_coverage 0.000
_reflns_number_gt 5052
_reflns_number_total 6268
_reflns_threshold_expression 'I > 2\s(I)'
_cod_data_source_file d4sc08026b2.cif
_cod_data_source_block 2
_cod_depositor_comments 'Adding full bibliography for 1573868--1573869.cif.'
_cod_database_code 1573868
_shelx_shelxl_version_number 2018/3
_shelx_space_group_comment
;
The symmetry employed for this shelxl refinement is uniquely defined
by the following loop, which should always be used as a source of
symmetry information in preference to the above space-group names.
They are only intended as comments.
;

loop_
_space_group_symop_operation_xyz
'x, y, z'
'-x, -y, -z'

loop_
_atom_site_label
_atom_site_type_symbol
_atom_site_fract_x
_atom_site_fract_y
_atom_site_fract_z
_atom_site_U_iso_or_equiv
_atom_site_adp_type
_atom_site_occupancy
_atom_site_site_symmetry_order
_atom_site_calc_flag
_atom_site_refinement_flags_posn
_atom_site_refinement_flags_adp
_atom_site_refinement_flags_occupancy
_atom_site_disorder_assembly
_atom_site_disorder_group
Cl1 Cl -0.19559(11) 1.08227(11) 0.20136(5) 0.0535(2) Uani 1 1 d . . . . .
Cl5 Cl 0.13699(13) 0.58175(11) 0.22876(6) 0.0630(3) Uani 1 1 d . . . . .
Cl6 Cl -0.13207(10) 0.89365(13) 0.36572(5) 0.0567(3) Uani 1 1 d . . . . .
Cl8 Cl 0.47508(10) 0.89348(13) 0.28432(5) 0.0569(3) Uani 1 1 d . . . . .
Cl10 Cl 0.13279(15) 1.35144(13) 0.01730(6) 0.0676(3) Uani 1 1 d . . . . .
Cl11 Cl 0.37581(16) 0.79075(14) 0.54580(5) 0.0742(3) Uani 1 1 d . . . . .
Cl15 Cl 0.30856(17) 0.77721(15) -0.00550(6) 0.0755(3) Uani 1 1 d . . . . .
Cl16 Cl -0.48310(14) 0.51588(16) 0.10632(7) 0.0797(4) Uani 1 1 d . . . . .
Cl17 Cl 0.64237(16) 1.48508(16) 0.31282(7) 0.0840(4) Uani 1 1 d . . . . .
Cl2 Cl 0.1341(2) 1.41528(16) 0.45763(8) 0.1094(6) Uani 1 1 d . . . . .
N3 N 0.1748(3) 1.0540(3) 0.23075(12) 0.0329(5) Uani 1 1 d . . . . .
C4 C 0.1742(3) 0.8934(3) 0.32701(15) 0.0306(6) Uani 1 1 d . . . . .
C6 C -0.0327(3) 0.8286(4) 0.21446(14) 0.0324(6) Uani 1 1 d . . . . .
C9 C 0.1072(3) 0.9255(3) 0.25631(15) 0.0322(6) Uani 1 1 d . . . . .
C11 C -0.0366(4) 0.6678(4) 0.20233(16) 0.0388(7) Uani 1 1 d . . . . .
C12 C 0.3789(5) 1.4384(4) 0.37853(19) 0.0537(9) Uani 1 1 d . . . . .
H12 H 0.424999 1.521790 0.411882 0.064 Uiso 1 1 calc R U . . .
C15 C 0.0748(4) 0.8729(4) 0.38069(16) 0.0362(6) Uani 1 1 d . . . . .
C17 C 0.2297(4) 0.9257(4) 0.11630(17) 0.0397(7) Uani 1 1 d . . . . .
H17 H 0.249189 0.837047 0.136353 0.048 Uiso 1 1 calc R U . . .
C19 C -0.1773(4) 0.8868(4) 0.18708(15) 0.0372(7) Uani 1 1 d . . . . .
C20 C 0.1859(4) 1.0537(4) 0.15675(15) 0.0343(6) Uani 1 1 d . . . . .
C25 C 0.2410(4) 1.1871(3) 0.27908(15) 0.0350(6) Uani 1 1 d . . . . .
C28 C 0.4046(4) 0.8513(4) 0.41297(18) 0.0445(8) Uani 1 1 d . . . . .
H28 H 0.515639 0.844402 0.423915 0.053 Uiso 1 1 calc R U . . .
C30 C 0.1550(4) 1.1853(4) 0.12646(16) 0.0404(7) Uani 1 1 d . . . . .
H30 H 0.124369 1.270643 0.153527 0.048 Uiso 1 1 calc R U . . .
C32 C -0.1725(4) 0.5711(4) 0.16832(18) 0.0473(8) Uani 1 1 d . . . . .
H32 H -0.170414 0.464870 0.161485 0.057 Uiso 1 1 calc R U . . .
C33 C -0.3138(4) 0.7920(4) 0.15263(17) 0.0438(8) Uani 1 1 d . . . . .
H33 H -0.406611 0.834067 0.134935 0.053 Uiso 1 1 calc R U . . .
C34 C 0.1599(4) 1.2364(4) 0.33606(18) 0.0440(8) Uani 1 1 d . . . . .
H34 H 0.058786 1.187297 0.340958 0.053 Uiso 1 1 calc R U . . .
C35 C 0.2149(5) 1.0622(5) 0.01332(18) 0.0513(9) Uani 1 1 d . . . . .
H35 H 0.224740 1.064812 -0.034479 0.062 Uiso 1 1 calc R U . . .
C38 C 0.3407(4) 0.8807(4) 0.34656(17) 0.0368(6) Uani 1 1 d . . . . .
C39 C 0.1350(4) 0.8420(4) 0.44775(17) 0.0454(8) Uani 1 1 d . . . . .
H39 H 0.065798 0.828344 0.481751 0.054 Uiso 1 1 calc R U . . .
C40 C 0.1706(4) 1.1871(4) 0.05519(17) 0.0439(8) Uani 1 1 d . . . . .
C43 C -0.3099(4) 0.6358(5) 0.14508(18) 0.0487(9) Uani 1 1 d . . . . .
C47 C 0.2999(5) 0.8322(4) 0.46276(17) 0.0467(8) Uani 1 1 d . . . . .
C50 C 0.3900(4) 1.2651(4) 0.27100(17) 0.0421(7) Uani 1 1 d . . . . .
H50 H 0.444522 1.233730 0.232827 0.050 Uiso 1 1 calc R U . . .
C51 C 0.2439(4) 0.9331(4) 0.04517(18) 0.0471(8) Uani 1 1 d . . . . .
C52 C 0.4549(5) 1.3896(4) 0.32065(18) 0.0472(8) Uani 1 1 d . . . . .
C53 C 0.2321(5) 1.3589(4) 0.3850(2) 0.0539(9) Uani 1 1 d . . . . .

loop_
_atom_site_aniso_label
_atom_site_aniso_U_11
_atom_site_aniso_U_22
_atom_site_aniso_U_33
_atom_site_aniso_U_23
_atom_site_aniso_U_13
_atom_site_aniso_U_12
Cl1 0.0444(4) 0.0515(5) 0.0696(6) 0.0189(4) 0.0077(4) 0.0169(4)
Cl5 0.0611(6) 0.0411(5) 0.0802(7) -0.0026(4) -0.0149(5) 0.0173(4)
Cl6 0.0343(4) 0.0930(8) 0.0460(5) 0.0164(5) 0.0129(3) 0.0053(4)
Cl8 0.0323(4) 0.0860(7) 0.0574(5) 0.0173(5) 0.0126(4) 0.0140(4)
Cl10 0.0859(8) 0.0650(6) 0.0564(6) 0.0334(5) 0.0033(5) 0.0051(5)
Cl11 0.0954(8) 0.0731(7) 0.0477(5) 0.0242(5) -0.0227(5) -0.0041(6)
Cl15 0.0961(9) 0.0814(8) 0.0523(6) -0.0054(5) 0.0240(6) 0.0291(7)
Cl16 0.0530(6) 0.0899(9) 0.0810(8) -0.0123(6) -0.0084(5) -0.0186(6)
Cl17 0.0744(7) 0.0893(9) 0.0778(7) 0.0097(6) 0.0079(6) -0.0416(7)
Cl2 0.1613(15) 0.0676(8) 0.1002(10) -0.0299(7) 0.0845(11) -0.0150(8)
N3 0.0364(13) 0.0343(13) 0.0294(11) 0.0072(10) 0.0076(10) 0.0026(10)
C4 0.0307(13) 0.0301(14) 0.0314(13) 0.0067(11) 0.0042(11) 0.0023(11)
C6 0.0295(13) 0.0404(16) 0.0279(13) 0.0065(11) 0.0058(11) 0.0025(12)
C9 0.0285(13) 0.0348(15) 0.0348(14) 0.0092(12) 0.0056(11) 0.0034(11)
C11 0.0374(16) 0.0417(18) 0.0364(15) 0.0053(13) 0.0012(12) 0.0043(13)
C12 0.080(3) 0.0340(18) 0.0439(18) 0.0034(14) 0.0044(18) -0.0031(17)
C15 0.0380(15) 0.0382(16) 0.0324(14) 0.0076(12) 0.0047(12) 0.0000(13)
C17 0.0399(16) 0.0425(18) 0.0382(16) 0.0084(13) 0.0076(13) 0.0045(14)
C19 0.0340(15) 0.0492(18) 0.0307(14) 0.0105(13) 0.0069(11) 0.0062(13)
C20 0.0353(15) 0.0380(16) 0.0305(14) 0.0082(12) 0.0064(11) 0.0004(12)
C25 0.0399(16) 0.0326(15) 0.0337(14) 0.0089(12) 0.0052(12) 0.0036(12)
C28 0.0418(17) 0.0407(18) 0.0470(18) 0.0069(14) -0.0103(14) 0.0029(14)
C30 0.0446(17) 0.0408(18) 0.0359(15) 0.0081(13) 0.0042(13) 0.0026(14)
C32 0.051(2) 0.0443(19) 0.0428(17) -0.0009(14) 0.0067(15) -0.0038(16)
C33 0.0293(14) 0.068(2) 0.0346(15) 0.0088(15) 0.0019(12) 0.0074(15)
C34 0.055(2) 0.0309(16) 0.0499(18) 0.0067(13) 0.0212(16) 0.0053(14)
C35 0.055(2) 0.070(3) 0.0303(15) 0.0122(16) 0.0080(14) 0.0047(18)
C38 0.0314(14) 0.0382(16) 0.0413(16) 0.0066(13) 0.0049(12) 0.0038(12)
C39 0.054(2) 0.048(2) 0.0332(15) 0.0106(13) 0.0063(14) -0.0058(16)
C40 0.0434(17) 0.050(2) 0.0387(16) 0.0182(14) -0.0005(13) -0.0034(15)
C43 0.0393(17) 0.064(2) 0.0382(17) -0.0016(15) 0.0049(13) -0.0104(16)
C47 0.061(2) 0.0379(18) 0.0365(16) 0.0103(13) -0.0104(15) -0.0016(15)
C50 0.0426(17) 0.0492(19) 0.0353(15) 0.0094(13) 0.0091(13) -0.0006(14)
C51 0.0486(19) 0.055(2) 0.0374(16) -0.0003(15) 0.0101(14) 0.0069(16)
C52 0.054(2) 0.0425(19) 0.0434(18) 0.0139(14) 0.0009(15) -0.0093(15)
C53 0.079(3) 0.0377(18) 0.0484(19) 0.0027(15) 0.0260(19) 0.0059(18)

loop_
_atom_type_symbol
_atom_type_description
_atom_type_scat_dispersion_real
_atom_type_scat_dispersion_imag
_atom_type_scat_source
C C 0.0033 0.0016 'International Tables Vol C Tables 4.2.6.8 and 6.1.1.4'
H H 0.0000 0.0000 'International Tables Vol C Tables 4.2.6.8 and 6.1.1.4'
Cl Cl 0.1484 0.1585 'International Tables Vol C Tables 4.2.6.8 and 6.1.1.4'
N N 0.0061 0.0033 'International Tables Vol C Tables 4.2.6.8 and 6.1.1.4'

loop_
_geom_angle_atom_site_label_1
_geom_angle_atom_site_label_2
_geom_angle_atom_site_label_3
_geom_angle
_geom_angle_site_symmetry_1
_geom_angle_site_symmetry_3
_geom_angle_publ_flag
C9 N3 C25 119.8(2) . . ?
C9 N3 C20 121.4(2) . . ?
C25 N3 C20 118.8(2) . . ?
C38 C4 C15 114.9(3) . . ?
C38 C4 C9 123.1(3) . . ?
C15 C4 C9 122.0(3) . . ?
C11 C6 C19 114.8(3) . . ?
C11 C6 C9 121.6(3) . . ?
C19 C6 C9 123.5(3) . . ?
N3 C9 C6 120.1(3) . . ?
N3 C9 C4 118.7(2) . . ?
C6 C9 C4 121.2(2) . . ?
C32 C11 C6 123.4(3) . . ?
C32 C11 Cl5 117.1(3) . . ?
C6 C11 Cl5 119.5(2) . . ?
C53 C12 C52 117.4(3) . . ?
C53 C12 H12 121.3 . . ?
C52 C12 H12 121.3 . . ?
C39 C15 C4 123.1(3) . . ?
C39 C15 Cl6 116.7(2) . . ?
C4 C15 Cl6 120.1(2) . . ?
C20 C17 C51 118.3(3) . . ?
C20 C17 H17 120.8 . . ?
C51 C17 H17 120.8 . . ?
C33 C19 C6 122.7(3) . . ?
C33 C19 Cl1 116.8(3) . . ?
C6 C19 Cl1 120.4(2) . . ?
C17 C20 C30 120.7(3) . . ?
C17 C20 N3 120.6(3) . . ?
C30 C20 N3 118.7(3) . . ?
C34 C25 C50 120.0(3) . . ?
C34 C25 N3 119.9(3) . . ?
C50 C25 N3 120.1(3) . . ?
C47 C28 C38 118.5(3) . . ?
C47 C28 H28 120.8 . . ?
C38 C28 H28 120.8 . . ?
C40 C30 C20 118.8(3) . . ?
C40 C30 H30 120.6 . . ?
C20 C30 H30 120.6 . . ?
C43 C32 C11 118.5(3) . . ?
C43 C32 H32 120.8 . . ?
C11 C32 H32 120.8 . . ?
C43 C33 C19 119.0(3) . . ?
C43 C33 H33 120.5 . . ?
C19 C33 H33 120.5 . . ?
C53 C34 C25 118.8(3) . . ?
C53 C34 H34 120.6 . . ?
C25 C34 H34 120.6 . . ?
C51 C35 C40 117.5(3) . . ?
C51 C35 H35 121.3 . . ?
C40 C35 H35 121.3 . . ?
C28 C38 C4 123.4(3) . . ?
C28 C38 Cl8 116.8(2) . . ?
C4 C38 Cl8 119.8(2) . . ?
C47 C39 C15 118.4(3) . . ?
C47 C39 H39 120.8 . . ?
C15 C39 H39 120.8 . . ?
C35 C40 C30 122.1(3) . . ?
C35 C40 Cl10 119.0(3) . . ?
C30 C40 Cl10 118.9(3) . . ?
C33 C43 C32 121.7(3) . . ?
C33 C43 Cl16 119.5(3) . . ?
C32 C43 Cl16 118.8(3) . . ?
C39 C47 C28 121.7(3) . . ?
C39 C47 Cl11 118.8(3) . . ?
C28 C47 Cl11 119.5(3) . . ?
C52 C50 C25 118.8(3) . . ?
C52 C50 H50 120.6 . . ?
C25 C50 H50 120.6 . . ?
C35 C51 C17 122.6(3) . . ?
C35 C51 Cl15 118.3(3) . . ?
C17 C51 Cl15 119.1(3) . . ?
C50 C52 C12 122.4(3) . . ?
C50 C52 Cl17 119.5(3) . . ?
C12 C52 Cl17 118.1(3) . . ?
C34 C53 C12 122.6(3) . . ?
C34 C53 Cl2 118.6(3) . . ?
C12 C53 Cl2 118.8(3) . . ?

loop_
_geom_bond_atom_site_label_1
_geom_bond_atom_site_label_2
_geom_bond_distance
_geom_bond_site_symmetry_2
_geom_bond_publ_flag
Cl1 C19 1.732(4) . ?
Cl5 C11 1.739(3) . ?
Cl6 C15 1.737(3) . ?
Cl8 C38 1.733(3) . ?
Cl10 C40 1.734(4) . ?
Cl11 C47 1.731(3) . ?
Cl15 C51 1.742(4) . ?
Cl16 C43 1.734(3) . ?
Cl17 C52 1.734(4) . ?
Cl2 C53 1.734(4) . ?
N3 C9 1.388(4) . ?
N3 C25 1.421(4) . ?
N3 C20 1.428(4) . ?
C4 C38 1.407(4) . ?
C4 C15 1.411(4) . ?
C4 C9 1.469(4) . ?
C6 C11 1.402(4) . ?
C6 C19 1.416(4) . ?
C6 C9 1.464(4) . ?
C11 C32 1.391(4) . ?
C12 C53 1.377(6) . ?
C12 C52 1.380(5) . ?
C12 H12 0.9300 . ?
C15 C39 1.387(4) . ?
C17 C20 1.387(4) . ?
C17 C51 1.388(5) . ?
C17 H17 0.9300 . ?
C19 C33 1.388(5) . ?
C20 C30 1.390(4) . ?
C25 C34 1.392(4) . ?
C25 C50 1.395(4) . ?
C28 C47 1.380(5) . ?
C28 C38 1.380(4) . ?
C28 H28 0.9300 . ?
C30 C40 1.386(4) . ?
C30 H30 0.9300 . ?
C32 C43 1.372(5) . ?
C32 H32 0.9300 . ?
C33 C43 1.369(5) . ?
C33 H33 0.9300 . ?
C34 C53 1.376(5) . ?
C34 H34 0.9300 . ?
C35 C51 1.381(5) . ?
C35 C40 1.382(5) . ?
C35 H35 0.9300 . ?
C39 C47 1.377(5) . ?
C39 H39 0.9300 . ?
C50 C52 1.379(5) . ?
C50 H50 0.9300 . ?

loop_
_geom_torsion_atom_site_label_1
_geom_torsion_atom_site_label_2
_geom_torsion_atom_site_label_3
_geom_torsion_atom_site_label_4
_geom_torsion
_geom_torsion_site_symmetry_1
_geom_torsion_site_symmetry_2
_geom_torsion_site_symmetry_3
_geom_torsion_site_symmetry_4
_geom_torsion_publ_flag
C25 N3 C9 C6 146.0(3) . . . . ?
C20 N3 C9 C6 -36.7(4) . . . . ?
C25 N3 C9 C4 -31.3(4) . . . . ?
C20 N3 C9 C4 146.0(3) . . . . ?
C11 C6 C9 N3 132.1(3) . . . . ?
C19 C6 C9 N3 -52.0(4) . . . . ?
C11 C6 C9 C4 -50.7(4) . . . . ?
C19 C6 C9 C4 125.2(3) . . . . ?
C38 C4 C9 N3 -54.2(4) . . . . ?
C15 C4 C9 N3 125.9(3) . . . . ?
C38 C4 C9 C6 128.5(3) . . . . ?
C15 C4 C9 C6 -51.4(4) . . . . ?
C19 C6 C11 C32 -2.1(4) . . . . ?
C9 C6 C11 C32 174.2(3) . . . . ?
C19 C6 C11 Cl5 176.4(2) . . . . ?
C9 C6 C11 Cl5 -7.3(4) . . . . ?
C38 C4 C15 C39 -0.2(5) . . . . ?
C9 C4 C15 C39 179.8(3) . . . . ?
C38 C4 C15 Cl6 177.1(2) . . . . ?
C9 C4 C15 Cl6 -2.9(4) . . . . ?
C11 C6 C19 C33 1.7(4) . . . . ?
C9 C6 C19 C33 -174.5(3) . . . . ?
C11 C6 C19 Cl1 176.9(2) . . . . ?
C9 C6 C19 Cl1 0.7(4) . . . . ?
C51 C17 C20 C30 0.8(5) . . . . ?
C51 C17 C20 N3 -177.9(3) . . . . ?
C9 N3 C20 C17 -40.8(4) . . . . ?
C25 N3 C20 C17 136.6(3) . . . . ?
C9 N3 C20 C30 140.5(3) . . . . ?
C25 N3 C20 C30 -42.2(4) . . . . ?
C9 N3 C25 C34 -41.3(4) . . . . ?
C20 N3 C25 C34 141.3(3) . . . . ?
C9 N3 C25 C50 136.4(3) . . . . ?
C20 N3 C25 C50 -41.0(4) . . . . ?
C17 C20 C30 C40 -0.7(5) . . . . ?
N3 C20 C30 C40 178.0(3) . . . . ?
C6 C11 C32 C43 0.3(5) . . . . ?
Cl5 C11 C32 C43 -178.2(3) . . . . ?
C6 C19 C33 C43 0.5(5) . . . . ?
Cl1 C19 C33 C43 -174.9(2) . . . . ?
C50 C25 C34 C53 -2.2(5) . . . . ?
N3 C25 C34 C53 175.4(3) . . . . ?
C47 C28 C38 C4 0.4(5) . . . . ?
C47 C28 C38 Cl8 -176.6(3) . . . . ?
C15 C4 C38 C28 -0.3(5) . . . . ?
C9 C4 C38 C28 179.7(3) . . . . ?
C15 C4 C38 Cl8 176.7(2) . . . . ?
C9 C4 C38 Cl8 -3.3(4) . . . . ?
C4 C15 C39 C47 0.5(5) . . . . ?
Cl6 C15 C39 C47 -176.9(3) . . . . ?
C51 C35 C40 C30 -0.1(5) . . . . ?
C51 C35 C40 Cl10 -179.9(3) . . . . ?
C20 C30 C40 C35 0.4(5) . . . . ?
C20 C30 C40 Cl10 -179.8(2) . . . . ?
C19 C33 C43 C32 -2.5(5) . . . . ?
C19 C33 C43 Cl16 176.6(2) . . . . ?
C11 C32 C43 C33 2.1(5) . . . . ?
C11 C32 C43 Cl16 -177.0(3) . . . . ?
C15 C39 C47 C28 -0.4(5) . . . . ?
C15 C39 C47 Cl11 -179.0(3) . . . . ?
C38 C28 C47 C39 -0.1(5) . . . . ?
C38 C28 C47 Cl11 178.5(3) . . . . ?
C34 C25 C50 C52 0.7(5) . . . . ?
N3 C25 C50 C52 -177.0(3) . . . . ?
C40 C35 C51 C17 0.2(5) . . . . ?
C40 C35 C51 Cl15 -177.2(3) . . . . ?
C20 C17 C51 C35 -0.5(5) . . . . ?
C20 C17 C51 Cl15 176.9(2) . . . . ?
C25 C50 C52 C12 0.9(5) . . . . ?
C25 C50 C52 Cl17 178.4(3) . . . . ?
C53 C12 C52 C50 -0.9(6) . . . . ?
C53 C12 C52 Cl17 -178.4(3) . . . . ?
C25 C34 C53 C12 2.3(6) . . . . ?
C25 C34 C53 Cl2 -177.6(3) . . . . ?
C52 C12 C53 C34 -0.8(6) . . . . ?
C52 C12 C53 Cl2 179.2(3) . . . . ?
